data_4084178
loop_
_publ_author_name
'Sindhuja, Elangovan'
'Ramesh, Rengan'
'Balaji, Sundarraman'
'Liu, Yu'

_publ_section_title
;
 Direct Synthesis of Amides from Coupling of Alcohols and Amines Catalyzed
 by Ruthenium(II) Thiocarboxamide Complexes under Aerobic Conditions
;
_journal_issue 16
_journal_name_full Organometallics
_journal_page_first 4269
_journal_paper_doi 10.1021/om500556b
_journal_volume 33
_journal_year 2014
_chemical_formula_sum 'C49 H38 As2 Cl2 N2 O Ru S'
_chemical_formula_weight 1024.68
_chemical_name_systematic
; 
 ? 
;
_space_group_IT_number 14
_symmetry_cell_setting monoclinic
_symmetry_space_group_name_Hall '-P 2ybc'
_symmetry_space_group_name_H-M 'P 1 21/c 1'
_atom_sites_solution_hydrogens geom
_atom_sites_solution_primary direct
_atom_sites_solution_secondary difmap
_audit_creation_method SHELXL-97
_cell_angle_alpha 90.00
_cell_angle_beta 110.545(3)
_cell_angle_gamma 90.00
_cell_formula_units_Z 4
_cell_length_a 18.678(4)
_cell_length_b 12.367(3)
_cell_length_c 20.128(4)
_cell_measurement_reflns_used 8737
_cell_measurement_temperature 150(2)
_cell_measurement_theta_max 25.96
_cell_measurement_theta_min 2.56
_cell_volume 4353.7(17)
_computing_cell_refinement 'Bruker SMART'
_computing_data_collection 'Bruker SMART'
_computing_data_reduction 'Bruker SAINT'
_computing_molecular_graphics ORTEP
_computing_publication_material 'Bruker SHELXTL'
_computing_structure_refinement 'Bruker SHELXTL'
_computing_structure_solution 'Bruker SHELXTL'
_diffrn_ambient_temperature 150(2)
_diffrn_measured_fraction_theta_full 0.992
_diffrn_measured_fraction_theta_max 0.992
_diffrn_measurement_device_type 'CCD area detector'
_diffrn_measurement_method 'phi and omega scans'
_diffrn_radiation_monochromator graphite
_diffrn_radiation_source 'sealed tube'
_diffrn_radiation_type MoK\a
_diffrn_radiation_wavelength 0.71073
_diffrn_reflns_av_R_equivalents 0.0437
_diffrn_reflns_av_sigmaI/netI 0.0342
_diffrn_reflns_limit_h_max 23
_diffrn_reflns_limit_h_min -23
_diffrn_reflns_limit_k_max 15
_diffrn_reflns_limit_k_min -15
_diffrn_reflns_limit_l_max 24
_diffrn_reflns_limit_l_min -24
_diffrn_reflns_number 43792
_diffrn_reflns_theta_full 26.02
_diffrn_reflns_theta_max 26.02
_diffrn_reflns_theta_min 1.97
_exptl_absorpt_coefficient_mu 2.079
_exptl_absorpt_correction_type none
_exptl_crystal_colour red
_exptl_crystal_density_diffrn 1.563
_exptl_crystal_density_method 'not measured'
_exptl_crystal_description block
_exptl_crystal_F_000 2056
_exptl_crystal_size_max 0.22
_exptl_crystal_size_mid 0.20
_exptl_crystal_size_min 0.19
_refine_diff_density_max 0.619
_refine_diff_density_min -0.355
_refine_diff_density_rms 0.074
_refine_ls_extinction_method none
_refine_ls_goodness_of_fit_ref 1.039
_refine_ls_hydrogen_treatment constr
_refine_ls_matrix_type full
_refine_ls_number_parameters 523
_refine_ls_number_reflns 8517
_refine_ls_number_restraints 0
_refine_ls_restrained_S_all 1.039
_refine_ls_R_factor_all 0.0484
_refine_ls_R_factor_gt 0.0340
_refine_ls_shift/su_max 0.001
_refine_ls_shift/su_mean 0.000
_refine_ls_structure_factor_coef Fsqd
_refine_ls_weighting_details 'calc w=1/[\s^2^(Fo^2^)+(0.0452P)^2^+0.2827P] where P=(Fo^2^+2Fc^2^)/3'
_refine_ls_weighting_scheme calc
_refine_ls_wR_factor_gt 0.0789
_refine_ls_wR_factor_ref 0.0854
_reflns_number_gt 6685
_reflns_number_total 8517
_reflns_threshold_expression >2sigma(I)
_cod_data_source_file om500556b_si_002.cif
_cod_data_source_block yl121031
_cod_depositor_comments 'Adding full bibliography for 4084178--4084181.cif.'
_cod_original_cell_volume 4353.6(16)
_cod_original_sg_symbol_H-M P2(1)/c
_cod_database_code 4084178

loop_
_symmetry_equiv_pos_as_xyz
'x, y, z'
'-x, y+1/2, -z+1/2'
'-x, -y, -z'
'x, -y-1/2, z-1/2'

loop_
_atom_site_label
_atom_site_type_symbol
_atom_site_fract_x
_atom_site_fract_y
_atom_site_fract_z
_atom_site_U_iso_or_equiv
_atom_site_adp_type
_atom_site_occupancy
_atom_site_symmetry_multiplicity
_atom_site_calc_flag
_atom_site_refinement_flags
Ru1 Ru 0.275919(13) 0.102455(18) 0.526444(11) 0.03569(8) Uani 1 1 d .
As1 As 0.292222(16) 0.30113(2) 0.529604(14) 0.03759(9) Uani 1 1 d .
As2 As 0.253285(17) -0.09520(2) 0.520258(15) 0.04100(9) Uani 1 1 d .
Cl1 Cl 0.41224(4) 0.07526(7) 0.59351(4) 0.0532(2) Uani 1 1 d .
Cl2 Cl 0.00039(7) -0.03301(11) 0.19803(6) 0.0973(4) Uani 1 1 d .
N1 N 0.10067(14) 0.1046(2) 0.30827(13) 0.0507(7) Uani 1 1 d .
N2 N 0.29389(13) 0.09429(18) 0.42603(12) 0.0390(6) Uani 1 1 d .
O1 O 0.22651(18) 0.1086(2) 0.65143(13) 0.0839(9) Uani 1 1 d .
S1 S 0.15019(4) 0.13409(7) 0.45126(4) 0.04303(18) Uani 1 1 d .
C1 C 0.24783(19) 0.1065(2) 0.60534(17) 0.0512(8) Uani 1 1 d .
C2 C 0.36378(18) 0.0866(3) 0.42135(17) 0.0515(8) Uani 1 1 d .
H2 H 0.4061 0.0896 0.4630 0.062 Uiso 1 1 calc R
C3 C 0.3759(2) 0.0746(3) 0.35869(18) 0.0616(9) Uani 1 1 d .
H3 H 0.4254 0.0713 0.3579 0.074 Uiso 1 1 calc R
C4 C 0.3142(2) 0.0675(3) 0.29710(18) 0.0620(9) Uani 1 1 d .
H4 H 0.3208 0.0565 0.2539 0.074 Uiso 1 1 calc R
C5 C 0.2428(2) 0.0769(3) 0.30044(16) 0.0553(8) Uani 1 1 d .
H5 H 0.2002 0.0736 0.2590 0.066 Uiso 1 1 calc R
C6 C 0.23328(17) 0.0913(2) 0.36495(15) 0.0418(7) Uani 1 1 d .
C7 C 0.15581(16) 0.1088(2) 0.36837(15) 0.0408(7) Uani 1 1 d .
C8 C 0.02317(19) 0.1206(3) 0.29878(16) 0.0542(8) Uani 1 1 d .
C9 C -0.0044(2) 0.1963(3) 0.3338(2) 0.0683(10) Uani 1 1 d .
H9 H 0.0299 0.2387 0.3688 0.082 Uiso 1 1 calc R
C10 C -0.0818(2) 0.2106(4) 0.3180(2) 0.0878(14) Uani 1 1 d .
H10 H -0.0992 0.2628 0.3419 0.105 Uiso 1 1 calc R
C11 C -0.1332(2) 0.1482(5) 0.2672(3) 0.1001(15) Uani 1 1 d .
H11 H -0.1854 0.1567 0.2571 0.120 Uiso 1 1 calc R
C12 C -0.1071(2) 0.0741(4) 0.2319(2) 0.0940(14) Uani 1 1 d .
H12 H -0.1418 0.0311 0.1976 0.113 Uiso 1 1 calc R
C13 C -0.0300(2) 0.0611(3) 0.24588(18) 0.0651(10) Uani 1 1 d .
C14 C 0.36795(16) 0.3750(3) 0.60866(15) 0.0449(7) Uani 1 1 d .
C15 C 0.41029(19) 0.3200(3) 0.66929(17) 0.0609(9) Uani 1 1 d .
H15 H 0.4056 0.2455 0.6723 0.073 Uiso 1 1 calc R
C16 C 0.4600(2) 0.3777(4) 0.72558(19) 0.0787(13) Uani 1 1 d .
H16 H 0.4887 0.3412 0.7667 0.094 Uiso 1 1 calc R
C17 C 0.4676(2) 0.4869(4) 0.7221(2) 0.0805(14) Uani 1 1 d .
H17 H 0.5014 0.5244 0.7604 0.097 Uiso 1 1 calc R
C18 C 0.4259(2) 0.5401(4) 0.6627(2) 0.0745(11) Uani 1 1 d .
H18 H 0.4310 0.6146 0.6603 0.089 Uiso 1 1 calc R
C19 C 0.3755(2) 0.4855(3) 0.60536(19) 0.0608(9) Uani 1 1 d .
H19 H 0.3469 0.5232 0.5647 0.073 Uiso 1 1 calc R
C20 C 0.20520(17) 0.3893(2) 0.52817(16) 0.0457(7) Uani 1 1 d .
C21 C 0.1760(2) 0.3716(3) 0.5813(2) 0.0667(10) Uani 1 1 d .
H21 H 0.1947 0.3148 0.6129 0.080 Uiso 1 1 calc R
C22 C 0.1194(2) 0.4373(4) 0.5879(3) 0.0812(12) Uani 1 1 d .
H22 H 0.1000 0.4245 0.6238 0.097 Uiso 1 1 calc R
C23 C 0.0918(2) 0.5210(4) 0.5421(3) 0.0794(13) Uani 1 1 d .
H23 H 0.0542 0.5661 0.5473 0.095 Uiso 1 1 calc R
C24 C 0.1195(2) 0.5386(3) 0.4883(2) 0.0713(11) Uani 1 1 d .
H24 H 0.1000 0.5949 0.4564 0.086 Uiso 1 1 calc R
C25 C 0.1762(2) 0.4727(3) 0.48145(18) 0.0587(9) Uani 1 1 d .
H25 H 0.1949 0.4849 0.4449 0.070 Uiso 1 1 calc R
C26 C 0.31776(18) 0.3502(2) 0.44940(15) 0.0446(7) Uani 1 1 d .
C27 C 0.2640(2) 0.3487(3) 0.38208(16) 0.0564(9) Uani 1 1 d .
H27 H 0.2134 0.3324 0.3756 0.068 Uiso 1 1 calc R
C28 C 0.2846(3) 0.3711(3) 0.32420(19) 0.0780(12) Uani 1 1 d .
H28 H 0.2477 0.3716 0.2790 0.094 Uiso 1 1 calc R
C29 C 0.3588(3) 0.3927(3) 0.3328(3) 0.0893(15) Uani 1 1 d .
H29 H 0.3725 0.4071 0.2935 0.107 Uiso 1 1 calc R
C30 C 0.4129(3) 0.3930(3) 0.3991(3) 0.0774(12) Uani 1 1 d .
H30 H 0.4636 0.4074 0.4048 0.093 Uiso 1 1 calc R
C31 C 0.3930(2) 0.3721(3) 0.45804(19) 0.0572(9) Uani 1 1 d .
H31 H 0.4302 0.3728 0.5032 0.069 Uiso 1 1 calc R
C32 C 0.27710(18) -0.1705(2) 0.61081(15) 0.0453(7) Uani 1 1 d .
C33 C 0.3273(2) -0.1263(3) 0.67157(17) 0.0561(9) Uani 1 1 d .
H33 H 0.3492 -0.0591 0.6703 0.067 Uiso 1 1 calc R
C34 C 0.3454(2) -0.1821(3) 0.73494(18) 0.0658(10) Uani 1 1 d .
H34 H 0.3792 -0.1517 0.7763 0.079 Uiso 1 1 calc R
C35 C 0.3141(2) -0.2814(3) 0.73740(19) 0.0638(10) Uani 1 1 d .
H35 H 0.3266 -0.3187 0.7801 0.077 Uiso 1 1 calc R
C36 C 0.2642(2) -0.3254(3) 0.67622(19) 0.0629(9) Uani 1 1 d .
H36 H 0.2427 -0.3928 0.6774 0.075 Uiso 1 1 calc R
C37 C 0.2457(2) -0.2706(3) 0.61326(17) 0.0545(8) Uani 1 1 d .
H37 H 0.2118 -0.3012 0.5720 0.065 Uiso 1 1 calc R
C38 C 0.30980(18) -0.1864(2) 0.47735(15) 0.0443(7) Uani 1 1 d .
C39 C 0.3833(2) -0.1584(3) 0.4848(2) 0.0674(10) Uani 1 1 d .
H39 H 0.4040 -0.0945 0.5079 0.081 Uiso 1 1 calc R
C40 C 0.4272(2) -0.2237(3) 0.4583(2) 0.0742(11) Uani 1 1 d .
H40 H 0.4766 -0.2029 0.4633 0.089 Uiso 1 1 calc R
C41 C 0.3983(2) -0.3179(3) 0.42518(19) 0.0627(9) Uani 1 1 d .
H41 H 0.4281 -0.3622 0.4079 0.075 Uiso 1 1 calc R
C42 C 0.3254(2) -0.3473(3) 0.41734(19) 0.0646(10) Uani 1 1 d .
H42 H 0.3055 -0.4118 0.3946 0.078 Uiso 1 1 calc R
C43 C 0.2811(2) -0.2818(3) 0.44297(18) 0.0606(9) Uani 1 1 d .
H43 H 0.2313 -0.3023 0.4369 0.073 Uiso 1 1 calc R
C44 C 0.14696(17) -0.1346(2) 0.47187(16) 0.0469(7) Uani 1 1 d .
C45 C 0.1179(2) -0.1554(3) 0.40009(18) 0.0613(9) Uani 1 1 d .
H45 H 0.1502 -0.1563 0.3739 0.074 Uiso 1 1 calc R
C46 C 0.0404(2) -0.1748(3) 0.3671(2) 0.0826(13) Uani 1 1 d .
H46 H 0.0208 -0.1905 0.3189 0.099 Uiso 1 1 calc R
C47 C -0.0068(2) -0.1711(4) 0.4052(3) 0.0933(15) Uani 1 1 d .
H47 H -0.0588 -0.1841 0.3829 0.112 Uiso 1 1 calc R
C48 C 0.0214(2) -0.1483(4) 0.4758(3) 0.0904(13) Uani 1 1 d .
H48 H -0.0114 -0.1452 0.5014 0.109 Uiso 1 1 calc R
C49 C 0.0983(2) -0.1300(3) 0.5095(2) 0.0651(10) Uani 1 1 d .
H49 H 0.1174 -0.1144 0.5578 0.078 Uiso 1 1 calc R

loop_
_atom_site_aniso_label
_atom_site_aniso_U_11
_atom_site_aniso_U_22
_atom_site_aniso_U_33
_atom_site_aniso_U_23
_atom_site_aniso_U_13
_atom_site_aniso_U_12
Ru1 0.03475(14) 0.04316(15) 0.02721(12) -0.00001(9) 0.00841(10) -0.00160(10)
As1 0.03677(17) 0.04336(18) 0.02975(16) -0.00187(12) 0.00807(12) -0.00100(13)
As2 0.04142(18) 0.04351(19) 0.03567(17) 0.00044(13) 0.01054(13) -0.00403(13)
Cl1 0.0424(4) 0.0626(5) 0.0460(4) 0.0005(4) 0.0049(3) 0.0003(4)
Cl2 0.0869(8) 0.1208(9) 0.0714(7) -0.0339(7) 0.0120(6) -0.0165(7)
N1 0.0400(15) 0.0705(19) 0.0358(14) -0.0023(12) 0.0061(11) -0.0016(13)
N2 0.0361(13) 0.0450(15) 0.0356(13) -0.0042(10) 0.0121(11) -0.0014(11)
O1 0.111(2) 0.105(2) 0.0488(15) 0.0043(14) 0.0452(16) 0.0095(17)
S1 0.0359(4) 0.0580(5) 0.0337(4) -0.0013(3) 0.0105(3) 0.0006(3)
C1 0.060(2) 0.056(2) 0.0350(17) 0.0020(14) 0.0136(15) -0.0011(16)
C2 0.0424(18) 0.064(2) 0.0488(19) -0.0061(16) 0.0171(15) -0.0014(15)
C3 0.050(2) 0.086(3) 0.059(2) -0.0112(19) 0.0316(18) -0.0011(18)
C4 0.069(2) 0.079(2) 0.047(2) -0.0125(18) 0.0303(18) -0.0034(19)
C5 0.055(2) 0.073(2) 0.0360(17) -0.0117(15) 0.0138(15) -0.0063(17)
C6 0.0427(17) 0.0445(17) 0.0381(16) -0.0051(13) 0.0142(13) -0.0042(13)
C7 0.0408(17) 0.0456(18) 0.0342(16) -0.0028(13) 0.0109(13) -0.0025(13)
C8 0.0453(19) 0.073(2) 0.0376(17) 0.0067(16) 0.0063(15) -0.0026(17)
C9 0.052(2) 0.085(3) 0.059(2) -0.002(2) 0.0079(18) 0.0081(19)
C10 0.058(3) 0.123(4) 0.081(3) 0.001(3) 0.021(2) 0.020(3)
C11 0.045(2) 0.153(5) 0.099(4) -0.002(3) 0.020(3) 0.004(3)
C12 0.049(3) 0.133(4) 0.085(3) -0.008(3) 0.005(2) -0.019(3)
C13 0.053(2) 0.088(3) 0.047(2) -0.0011(19) 0.0086(17) -0.0098(19)
C14 0.0361(16) 0.060(2) 0.0371(16) -0.0126(14) 0.0115(13) -0.0063(14)
C15 0.054(2) 0.084(3) 0.0372(18) -0.0088(17) 0.0065(16) 0.0056(18)
C16 0.048(2) 0.135(4) 0.042(2) -0.020(2) 0.0016(17) 0.004(2)
C17 0.048(2) 0.132(4) 0.062(3) -0.049(3) 0.020(2) -0.028(3)
C18 0.063(2) 0.087(3) 0.078(3) -0.040(2) 0.031(2) -0.030(2)
C19 0.057(2) 0.064(2) 0.059(2) -0.0169(17) 0.0178(18) -0.0121(17)
C20 0.0358(16) 0.0480(19) 0.0479(18) -0.0109(14) 0.0078(14) -0.0011(14)
C21 0.063(2) 0.069(2) 0.076(3) 0.002(2) 0.035(2) 0.0086(19)
C22 0.061(3) 0.095(3) 0.100(3) -0.020(3) 0.043(2) 0.000(2)
C23 0.041(2) 0.077(3) 0.112(4) -0.038(3) 0.016(2) 0.0019(19)
C24 0.052(2) 0.058(2) 0.086(3) -0.006(2) 0.001(2) 0.0112(18)
C25 0.052(2) 0.057(2) 0.058(2) -0.0017(17) 0.0094(17) 0.0054(17)
C26 0.059(2) 0.0383(17) 0.0391(17) 0.0003(13) 0.0205(15) 0.0010(14)
C27 0.075(2) 0.053(2) 0.0376(18) -0.0004(15) 0.0153(17) -0.0028(18)
C28 0.129(4) 0.069(3) 0.037(2) 0.0023(18) 0.029(2) 0.002(3)
C29 0.156(5) 0.068(3) 0.075(3) 0.007(2) 0.080(4) 0.003(3)
C30 0.100(3) 0.065(3) 0.094(3) 0.003(2) 0.067(3) 0.003(2)
C31 0.065(2) 0.056(2) 0.058(2) 0.0023(17) 0.0308(18) 0.0041(17)
C32 0.0486(19) 0.0487(19) 0.0387(16) 0.0037(14) 0.0152(14) 0.0015(15)
C33 0.061(2) 0.059(2) 0.0411(18) 0.0078(15) 0.0088(16) -0.0115(17)
C34 0.067(2) 0.079(3) 0.0395(19) 0.0028(17) 0.0045(17) -0.016(2)
C35 0.072(3) 0.065(2) 0.052(2) 0.0185(18) 0.0191(19) 0.0049(19)
C36 0.073(3) 0.049(2) 0.064(2) 0.0101(18) 0.021(2) -0.0015(18)
C37 0.065(2) 0.0480(19) 0.0445(18) -0.0002(15) 0.0115(16) -0.0062(16)
C38 0.0476(19) 0.0428(18) 0.0425(17) 0.0010(13) 0.0157(14) 0.0008(14)
C39 0.052(2) 0.052(2) 0.092(3) -0.019(2) 0.017(2) -0.0025(17)
C40 0.048(2) 0.067(3) 0.110(3) -0.011(2) 0.030(2) 0.0022(19)
C41 0.062(2) 0.062(2) 0.067(2) -0.0030(18) 0.0260(19) 0.0102(18)
C42 0.071(3) 0.058(2) 0.066(2) -0.0146(19) 0.026(2) -0.0054(19)
C43 0.058(2) 0.062(2) 0.068(2) -0.0136(18) 0.0294(18) -0.0139(18)
C44 0.0439(18) 0.0449(18) 0.0466(18) 0.0032(14) 0.0093(14) -0.0087(14)
C45 0.060(2) 0.066(2) 0.051(2) 0.0012(17) 0.0091(17) -0.0109(18)
C46 0.068(3) 0.088(3) 0.067(3) 0.007(2) -0.008(2) -0.018(2)
C47 0.047(2) 0.103(3) 0.107(4) 0.014(3) -0.002(3) -0.016(2)
C48 0.054(3) 0.114(4) 0.106(4) 0.019(3) 0.032(3) -0.002(2)
C49 0.048(2) 0.078(3) 0.070(2) 0.002(2) 0.0213(19) -0.0030(18)

loop_
_atom_type_symbol
_atom_type_description
_atom_type_scat_dispersion_real
_atom_type_scat_dispersion_imag
_atom_type_scat_source
C C 0.0033 0.0016 'International Tables Vol C Tables 4.2.6.8 and 6.1.1.4'
H H 0.0000 0.0000 'International Tables Vol C Tables 4.2.6.8 and 6.1.1.4'
N N 0.0061 0.0033 'International Tables Vol C Tables 4.2.6.8 and 6.1.1.4'
O O 0.0106 0.0060 'International Tables Vol C Tables 4.2.6.8 and 6.1.1.4'
S S 0.1246 0.1234 'International Tables Vol C Tables 4.2.6.8 and 6.1.1.4'
Cl Cl 0.1484 0.1585 'International Tables Vol C Tables 4.2.6.8 and 6.1.1.4'
As As 0.0499 2.0058 'International Tables Vol C Tables 4.2.6.8 and 6.1.1.4'
Ru Ru -1.2594 0.8363 'International Tables Vol C Tables 4.2.6.8 and 6.1.1.4'

loop_
_geom_angle_atom_site_label_1
_geom_angle_atom_site_label_2
_geom_angle_atom_site_label_3
_geom_angle
C1 Ru1 N2 172.78(12)
C1 Ru1 S1 91.62(11)
N2 Ru1 S1 81.55(6)
C1 Ru1 Cl1 94.83(11)
N2 Ru1 Cl1 92.08(7)
S1 Ru1 Cl1 173.28(3)
C1 Ru1 As1 91.18(10)
N2 Ru1 As1 90.71(6)
S1 Ru1 As1 86.39(2)
Cl1 Ru1 As1 91.57(2)
C1 Ru1 As2 88.56(10)
N2 Ru1 As2 89.24(6)
S1 Ru1 As2 91.01(2)
Cl1 Ru1 As2 91.05(2)
As1 Ru1 As2 177.382(14)
C26 As1 C14 102.33(13)
C26 As1 C20 105.11(14)
C14 As1 C20 96.46(12)
C26 As1 Ru1 110.75(9)
C14 As1 Ru1 122.35(10)
C20 As1 Ru1 117.43(9)
C38 As2 C44 104.53(14)
C38 As2 C32 99.02(12)
C44 As2 C32 101.90(13)
C38 As2 Ru1 119.06(9)
C44 As2 Ru1 113.54(9)
C32 As2 Ru1 116.39(9)
C7 N1 C8 124.7(3)
C2 N2 C6 117.3(3)
C2 N2 Ru1 122.8(2)
C6 N2 Ru1 119.81(19)
C7 S1 Ru1 101.89(10)
O1 C1 Ru1 176.2(3)
N2 C2 C3 123.5(3)
N2 C2 H2 118.2
C3 C2 H2 118.2
C2 C3 C4 119.0(3)
C2 C3 H3 120.5
C4 C3 H3 120.5
C5 C4 C3 118.5(3)
C5 C4 H4 120.7
C3 C4 H4 120.7
C4 C5 C6 120.5(3)
C4 C5 H5 119.7
C6 C5 H5 119.7
N2 C6 C5 121.1(3)
N2 C6 C7 118.2(2)
C5 C6 C7 120.7(3)
N1 C7 C6 114.9(3)
N1 C7 S1 127.8(2)
C6 C7 S1 117.3(2)
C9 C8 C13 117.4(3)
C9 C8 N1 125.3(3)
C13 C8 N1 117.1(3)
C8 C9 C10 121.3(4)
C8 C9 H9 119.4
C10 C9 H9 119.4
C11 C10 C9 120.3(4)
C11 C10 H10 119.9
C9 C10 H10 119.9
C12 C11 C10 119.2(4)
C12 C11 H11 120.4
C10 C11 H11 120.4
C11 C12 C13 121.1(4)
C11 C12 H12 119.5
C13 C12 H12 119.5
C12 C13 C8 120.7(4)
C12 C13 Cl2 119.3(3)
C8 C13 Cl2 120.0(3)
C19 C14 C15 119.7(3)
C19 C14 As1 118.9(2)
C15 C14 As1 121.2(3)
C14 C15 C16 118.8(4)
C14 C15 H15 120.6
C16 C15 H15 120.6
C17 C16 C15 121.4(4)
C17 C16 H16 119.3
C15 C16 H16 119.3
C18 C17 C16 119.4(4)
C18 C17 H17 120.3
C16 C17 H17 120.3
C17 C18 C19 121.0(4)
C17 C18 H18 119.5
C19 C18 H18 119.5
C14 C19 C18 119.7(4)
C14 C19 H19 120.2
C18 C19 H19 120.2
C25 C20 C21 118.8(3)
C25 C20 As1 123.9(3)
C21 C20 As1 117.1(2)
C22 C21 C20 120.6(4)
C22 C21 H21 119.7
C20 C21 H21 119.7
C23 C22 C21 120.4(4)
C23 C22 H22 119.8
C21 C22 H22 119.8
C22 C23 C24 119.8(4)
C22 C23 H23 120.1
C24 C23 H23 120.1
C23 C24 C25 120.0(4)
C23 C24 H24 120.0
C25 C24 H24 120.0
C20 C25 C24 120.5(4)
C20 C25 H25 119.7
C24 C25 H25 119.7
C27 C26 C31 119.1(3)
C27 C26 As1 120.6(2)
C31 C26 As1 119.6(2)
C26 C27 C28 120.4(4)
C26 C27 H27 119.8
C28 C27 H27 119.8
C29 C28 C27 120.4(4)
C29 C28 H28 119.8
C27 C28 H28 119.8
C28 C29 C30 119.9(4)
C28 C29 H29 120.0
C30 C29 H29 120.0
C29 C30 C31 120.5(4)
C29 C30 H30 119.8
C31 C30 H30 119.8
C26 C31 C30 119.7(4)
C26 C31 H31 120.1
C30 C31 H31 120.1
C33 C32 C37 119.6(3)
C33 C32 As2 120.3(2)
C37 C32 As2 120.1(2)
C32 C33 C34 119.6(3)
C32 C33 H33 120.2
C34 C33 H33 120.2
C35 C34 C33 120.8(3)
C35 C34 H34 119.6
C33 C34 H34 119.6
C34 C35 C36 119.2(3)
C34 C35 H35 120.4
C36 C35 H35 120.4
C35 C36 C37 120.4(3)
C35 C36 H36 119.8
C37 C36 H36 119.8
C36 C37 C32 120.3(3)
C36 C37 H37 119.8
C32 C37 H37 119.8
C39 C38 C43 117.9(3)
C39 C38 As2 119.0(2)
C43 C38 As2 123.0(2)
C38 C39 C40 121.1(3)
C38 C39 H39 119.5
C40 C39 H39 119.5
C41 C40 C39 120.3(4)
C41 C40 H40 119.8
C39 C40 H40 119.8
C40 C41 C42 119.5(3)
C40 C41 H41 120.2
C42 C41 H41 120.2
C41 C42 C43 120.4(3)
C41 C42 H42 119.8
C43 C42 H42 119.8
C38 C43 C42 120.8(3)
C38 C43 H43 119.6
C42 C43 H43 119.6
C49 C44 C45 119.6(3)
C49 C44 As2 118.1(2)
C45 C44 As2 122.0(3)
C44 C45 C46 119.7(4)
C44 C45 H45 120.2
C46 C45 H45 120.2
C47 C46 C45 120.1(4)
C47 C46 H46 120.0
C45 C46 H46 120.0
C46 C47 C48 120.4(4)
C46 C47 H47 119.8
C48 C47 H47 119.8
C47 C48 C49 120.3(4)
C47 C48 H48 119.9
C49 C48 H48 119.9
C44 C49 C48 120.0(4)
C44 C49 H49 120.0
C48 C49 H49 120.0

loop_
_geom_bond_atom_site_label_1
_geom_bond_atom_site_label_2
_geom_bond_distance
Ru1 C1 1.840(3)
Ru1 N2 2.164(2)
Ru1 S1 2.3375(9)
Ru1 Cl1 2.4507(9)
Ru1 As1 2.4739(6)
Ru1 As2 2.4763(6)
As1 C26 1.935(3)
As1 C14 1.946(3)
As1 C20 1.949(3)
As2 C38 1.942(3)
As2 C44 1.942(3)
As2 C32 1.954(3)
Cl2 C13 1.728(4)
N1 C7 1.286(4)
N1 C8 1.406(4)
N2 C2 1.345(4)
N2 C6 1.348(4)
O1 C1 1.131(4)
S1 C7 1.736(3)
C2 C3 1.366(4)
C2 H2 0.9300
C3 C4 1.367(5)
C3 H3 0.9300
C4 C5 1.365(5)
C4 H4 0.9300
C5 C6 1.383(4)
C5 H5 0.9300
C6 C7 1.488(4)
C8 C9 1.376(5)
C8 C13 1.385(4)
C9 C10 1.379(5)
C9 H9 0.9300
C10 C11 1.368(6)
C10 H10 0.9300
C11 C12 1.351(6)
C11 H11 0.9300
C12 C13 1.377(5)
C12 H12 0.9300
C14 C19 1.378(4)
C14 C15 1.379(4)
C15 C16 1.384(5)
C15 H15 0.9300
C16 C17 1.362(6)
C16 H16 0.9300
C17 C18 1.347(6)
C17 H17 0.9300
C18 C19 1.382(5)
C18 H18 0.9300
C19 H19 0.9300
C20 C25 1.373(4)
C20 C21 1.377(5)
C21 C22 1.376(5)
C21 H21 0.9300
C22 C23 1.361(6)
C22 H22 0.9300
C23 C24 1.372(6)
C23 H23 0.9300
C24 C25 1.382(5)
C24 H24 0.9300
C25 H25 0.9300
C26 C27 1.375(4)
C26 C31 1.381(5)
C27 C28 1.378(5)
C27 H27 0.9300
C28 C29 1.360(6)
C28 H28 0.9300
C29 C30 1.362(6)
C29 H29 0.9300
C30 C31 1.387(5)
C30 H30 0.9300
C31 H31 0.9300
C32 C33 1.367(4)
C32 C37 1.378(4)
C33 C34 1.384(4)
C33 H33 0.9300
C34 C35 1.369(5)
C34 H34 0.9300
C35 C36 1.369(5)
C35 H35 0.9300
C36 C37 1.370(4)
C36 H36 0.9300
C37 H37 0.9300
C38 C39 1.373(4)
C38 C43 1.377(4)
C39 C40 1.382(5)
C39 H39 0.9300
C40 C41 1.357(5)
C40 H40 0.9300
C41 C42 1.364(5)
C41 H41 0.9300
C42 C43 1.381(5)
C42 H42 0.9300
C43 H43 0.9300
C44 C49 1.373(5)
C44 C45 1.377(4)
C45 C46 1.386(5)
C45 H45 0.9300
C46 C47 1.357(6)
C46 H46 0.9300
C47 C48 1.361(6)
C47 H47 0.9300
C48 C49 1.375(5)
C48 H48 0.9300
C49 H49 0.9300

loop_
_geom_torsion_atom_site_label_1
_geom_torsion_atom_site_label_2
_geom_torsion_atom_site_label_3
_geom_torsion_atom_site_label_4
_geom_torsion
C1 Ru1 As1 C26 -176.35(14)
N2 Ru1 As1 C26 -3.32(12)
S1 Ru1 As1 C26 -84.80(10)
Cl1 Ru1 As1 C26 88.79(10)
As2 Ru1 As1 C26 -92.0(3)
C1 Ru1 As1 C14 62.96(15)
N2 Ru1 As1 C14 -124.00(12)
S1 Ru1 As1 C14 154.51(10)
Cl1 Ru1 As1 C14 -31.90(10)
As2 Ru1 As1 C14 147.3(3)
C1 Ru1 As1 C20 -55.63(15)
N2 Ru1 As1 C20 117.40(12)
S1 Ru1 As1 C20 35.91(11)
Cl1 Ru1 As1 C20 -150.50(11)
As2 Ru1 As1 C20 28.7(3)
C1 Ru1 As2 C38 -152.63(14)
N2 Ru1 As2 C38 34.24(12)
S1 Ru1 As2 C38 115.78(10)
Cl1 Ru1 As2 C38 -57.83(10)
As1 Ru1 As2 C38 123.0(3)
C1 Ru1 As2 C44 83.65(15)
N2 Ru1 As2 C44 -89.48(12)
S1 Ru1 As2 C44 -7.95(11)
Cl1 Ru1 As2 C44 178.45(11)
As1 Ru1 As2 C44 -0.7(3)
C1 Ru1 As2 C32 -34.21(14)
N2 Ru1 As2 C32 152.66(12)
S1 Ru1 As2 C32 -125.80(10)
Cl1 Ru1 As2 C32 60.59(10)
As1 Ru1 As2 C32 -118.6(3)
C1 Ru1 N2 C2 -168.2(8)
S1 Ru1 N2 C2 172.9(2)
Cl1 Ru1 N2 C2 -4.9(2)
As1 Ru1 N2 C2 86.7(2)
As2 Ru1 N2 C2 -95.9(2)
C1 Ru1 N2 C6 8.4(10)
S1 Ru1 N2 C6 -10.4(2)
Cl1 Ru1 N2 C6 171.7(2)
As1 Ru1 N2 C6 -96.7(2)
As2 Ru1 N2 C6 80.7(2)
C1 Ru1 S1 C7 -169.02(14)
N2 Ru1 S1 C7 8.65(11)
Cl1 Ru1 S1 C7 27.4(3)
As1 Ru1 S1 C7 99.90(10)
As2 Ru1 S1 C7 -80.43(10)
N2 Ru1 C1 O1 -6(5)
S1 Ru1 C1 O1 13(5)
Cl1 Ru1 C1 O1 -169(4)
As1 Ru1 C1 O1 100(5)
As2 Ru1 C1 O1 -78(5)
C6 N2 C2 C3 -0.9(5)
Ru1 N2 C2 C3 175.8(3)
N2 C2 C3 C4 -1.5(5)
C2 C3 C4 C5 2.5(6)
C3 C4 C5 C6 -1.2(6)
C2 N2 C6 C5 2.3(4)
Ru1 N2 C6 C5 -174.5(2)
C2 N2 C6 C7 -175.0(3)
Ru1 N2 C6 C7 8.2(3)
C4 C5 C6 N2 -1.3(5)
C4 C5 C6 C7 175.9(3)
C8 N1 C7 C6 -178.9(3)
C8 N1 C7 S1 0.2(5)
N2 C6 C7 N1 -179.8(3)
C5 C6 C7 N1 2.9(4)
N2 C6 C7 S1 1.0(4)
C5 C6 C7 S1 -176.3(2)
Ru1 S1 C7 N1 172.9(3)
Ru1 S1 C7 C6 -8.1(2)
C7 N1 C8 C9 39.4(5)
C7 N1 C8 C13 -146.1(3)
C13 C8 C9 C10 1.5(6)
N1 C8 C9 C10 176.1(4)
C8 C9 C10 C11 0.8(7)
C9 C10 C11 C12 -1.3(8)
C10 C11 C12 C13 -0.5(8)
C11 C12 C13 C8 2.8(7)
C11 C12 C13 Cl2 -178.8(4)
C9 C8 C13 C12 -3.3(6)
N1 C8 C13 C12 -178.3(4)
C9 C8 C13 Cl2 178.3(3)
N1 C8 C13 Cl2 3.3(5)
C26 As1 C14 C19 53.0(3)
C20 As1 C14 C19 -54.1(3)
Ru1 As1 C14 C19 177.6(2)
C26 As1 C14 C15 -131.2(3)
C20 As1 C14 C15 121.8(3)
Ru1 As1 C14 C15 -6.6(3)
C19 C14 C15 C16 -0.3(5)
As1 C14 C15 C16 -176.1(3)
C14 C15 C16 C17 0.0(6)
C15 C16 C17 C18 0.2(6)
C16 C17 C18 C19 -0.1(6)
C15 C14 C19 C18 0.4(5)
As1 C14 C19 C18 176.3(3)
C17 C18 C19 C14 -0.2(6)
C26 As1 C20 C25 -4.7(3)
C14 As1 C20 C25 100.0(3)
Ru1 As1 C20 C25 -128.3(2)
C26 As1 C20 C21 -179.0(3)
C14 As1 C20 C21 -74.3(3)
Ru1 As1 C20 C21 57.4(3)
C25 C20 C21 C22 -0.8(5)
As1 C20 C21 C22 173.8(3)
C20 C21 C22 C23 -0.3(6)
C21 C22 C23 C24 1.2(6)
C22 C23 C24 C25 -1.2(6)
C21 C20 C25 C24 0.9(5)
As1 C20 C25 C24 -173.3(3)
C23 C24 C25 C20 0.1(5)
C14 As1 C26 C27 -156.9(3)
C20 As1 C26 C27 -56.6(3)
Ru1 As1 C26 C27 71.1(3)
C14 As1 C26 C31 32.5(3)
C20 As1 C26 C31 132.8(3)
Ru1 As1 C26 C31 -99.4(2)
C31 C26 C27 C28 -1.5(5)
As1 C26 C27 C28 -172.1(3)
C26 C27 C28 C29 1.5(6)
C27 C28 C29 C30 -0.6(6)
C28 C29 C30 C31 -0.3(6)
C27 C26 C31 C30 0.6(5)
As1 C26 C31 C30 171.3(3)
C29 C30 C31 C26 0.3(5)
C38 As2 C32 C33 106.5(3)
C44 As2 C32 C33 -146.5(3)
Ru1 As2 C32 C33 -22.4(3)
C38 As2 C32 C37 -70.9(3)
C44 As2 C32 C37 36.2(3)
Ru1 As2 C32 C37 160.2(2)
C37 C32 C33 C34 -0.7(5)
As2 C32 C33 C34 -178.1(3)
C32 C33 C34 C35 0.6(6)
C33 C34 C35 C36 -0.2(6)
C34 C35 C36 C37 0.0(6)
C35 C36 C37 C32 -0.1(6)
C33 C32 C37 C36 0.5(5)
As2 C32 C37 C36 177.8(3)
C44 As2 C38 C39 161.7(3)
C32 As2 C38 C39 -93.4(3)
Ru1 As2 C38 C39 33.7(3)
C44 As2 C38 C43 -22.1(3)
C32 As2 C38 C43 82.8(3)
Ru1 As2 C38 C43 -150.1(2)
C43 C38 C39 C40 0.2(6)
As2 C38 C39 C40 176.6(3)
C38 C39 C40 C41 -0.8(6)
C39 C40 C41 C42 0.7(6)
C40 C41 C42 C43 0.0(6)
C39 C38 C43 C42 0.5(5)
As2 C38 C43 C42 -175.8(3)
C41 C42 C43 C38 -0.6(6)
C38 As2 C44 C49 147.4(3)
C32 As2 C44 C49 44.7(3)
Ru1 As2 C44 C49 -81.3(3)
C38 As2 C44 C45 -39.6(3)
C32 As2 C44 C45 -142.4(3)
Ru1 As2 C44 C45 91.7(3)
C49 C44 C45 C46 -2.1(5)
As2 C44 C45 C46 -175.0(3)
C44 C45 C46 C47 1.5(6)
C45 C46 C47 C48 -0.1(7)
C46 C47 C48 C49 -0.6(8)
C45 C44 C49 C48 1.4(6)
As2 C44 C49 C48 174.5(3)
C47 C48 C49 C44 0.0(7)
